data_2103015
loop_
_publ_author_name
'Prinz, Sebastian'
'Sparta, Karine M.'
'Roth, Georg'

_publ_section_title
;
 Temperature dependence of the <i>A</i>V~3~O~7~ (<i>A</i> = Ca, Sr)
 structure
;
_journal_coeditor_code BM5051
_journal_issue 6
_journal_name_full 'Acta Crystallographica Section B'
_journal_page_first 836
_journal_page_last 842
_journal_paper_doi 10.1107/S0108768107050550
_journal_volume 63
_journal_year 2007
_chemical_formula_moiety 'O7 V3, Ca'
_chemical_formula_sum 'Ca O7 V3'
_chemical_formula_weight 304.90
_chemical_name_systematic
;
 ?
;
_space_group_IT_number 62
_symmetry_cell_setting orthorhombic
_symmetry_space_group_name_Hall '-P 2ac 2n'
_symmetry_space_group_name_H-M 'P n m a'
_atom_sites_solution_hydrogens none
_atom_sites_solution_primary direct
_atom_sites_solution_secondary difmap
_audit_creation_method SHELXL-97
_cell_angle_alpha 90.00
_cell_angle_beta 90.00
_cell_angle_gamma 90.00
_cell_formula_units_Z 4
_cell_length_a 10.409(3)
_cell_length_b 10.370(2)
_cell_length_c 5.2875(15)
_cell_measurement_reflns_used 2713
_cell_measurement_temperature 125.0(10)
_cell_measurement_theta_max 23.4
_cell_measurement_theta_min 1.3
_cell_volume 570.7(3)
_computing_cell_refinement 'X-AREA (Stoe, 2002)'
_computing_data_collection 'X-AREA (Stoe, 2002)'
_computing_data_reduction 'X-RED (Stoe, 1996)'
_computing_molecular_graphics 'ATOMS Version 5.1'
_computing_publication_material 'WinGX 1.64.05 (Farrugia, 1999)'
_computing_structure_refinement 'SHELXL-97 (Sheldrick, 1997)'
_computing_structure_solution 'SHELXS-97 (Sheldrick, 1997)'
_diffrn_ambient_temperature 125.0(10)
_diffrn_detector_area_resol_mean 0
_diffrn_measured_fraction_theta_full 0.948
_diffrn_measured_fraction_theta_max 0.948
_diffrn_measurement_device_type 'STOE IPDS 2'
_diffrn_measurement_method 'Rotation method'
_diffrn_radiation_monochromator graphite
_diffrn_radiation_source 'fine-focus sealed tube'
_diffrn_radiation_type MoK\a
_diffrn_radiation_wavelength 0.71073
_diffrn_reflns_av_R_equivalents 0.0321
_diffrn_reflns_av_sigmaI/netI 0.0185
_diffrn_reflns_limit_h_max 11
_diffrn_reflns_limit_h_min -11
_diffrn_reflns_limit_k_max 10
_diffrn_reflns_limit_k_min -10
_diffrn_reflns_limit_l_max 5
_diffrn_reflns_limit_l_min -5
_diffrn_reflns_number 2445
_diffrn_reflns_theta_full 23.00
_diffrn_reflns_theta_max 23.00
_diffrn_reflns_theta_min 3.92
_diffrn_standards_decay_% 0
_diffrn_standards_interval_count 0
_diffrn_standards_interval_time 0
_diffrn_standards_number 0
_exptl_absorpt_coefficient_mu 5.689
_exptl_absorpt_correction_T_max 0.4703
_exptl_absorpt_correction_T_min 0.3168
_exptl_absorpt_correction_type numerical
_exptl_absorpt_process_details 'X-SHAPE (Stoe & Cie, 1996)'
_exptl_crystal_colour brown
_exptl_crystal_density_diffrn 3.548
_exptl_crystal_density_method 'not measured'
_exptl_crystal_F_000 580
_exptl_crystal_size_max 0.3
_exptl_crystal_size_mid 0.2
_exptl_crystal_size_min 0.1
_refine_diff_density_max 0.259
_refine_diff_density_min -0.344
_refine_ls_extinction_coef 0.0184(19)
_refine_ls_extinction_expression Fc^*^=kFc[1+0.001xFc^2^\l^3^/sin(2\q)]^-1/4^
_refine_ls_extinction_method SHELXL
_refine_ls_goodness_of_fit_ref 0.970
_refine_ls_hydrogen_treatment none
_refine_ls_matrix_type full
_refine_ls_number_parameters 38
_refine_ls_number_reflns 399
_refine_ls_number_restraints 0
_refine_ls_restrained_S_all 0.970
_refine_ls_R_factor_all 0.0220
_refine_ls_R_factor_gt 0.0190
_refine_ls_shift/su_max 0.000
_refine_ls_shift/su_mean 0.000
_refine_ls_structure_factor_coef Fsqd
_refine_ls_weighting_details 'calc w=1/[\s^2^(Fo^2^)+(0.0451P)^2^+0.0000P] where P=(Fo^2^+2Fc^2^)/3'
_refine_ls_weighting_scheme calc
_refine_ls_wR_factor_gt 0.0529
_refine_ls_wR_factor_ref 0.0543
_reflns_number_gt 366
_reflns_number_total 399
_reflns_threshold_expression >2sigma(I)
_cod_data_source_file bm5051.cif
_cod_data_source_block CaV3O7_125K
_cod_original_cell_volume 570.8(3)
_cod_database_code 2103015

loop_
_symmetry_equiv_pos_as_xyz
'x, y, z'
'-x+1/2, -y, z+1/2'
'x+1/2, -y+1/2, -z+1/2'
'-x, y+1/2, -z'
'-x, -y, -z'
'x-1/2, y, -z-1/2'
'-x-1/2, y-1/2, z-1/2'
'x, -y-1/2, z'

loop_
_atom_site_type_symbol
_atom_site_label
_atom_site_fract_x
_atom_site_fract_y
_atom_site_fract_z
_atom_site_U_iso_or_equiv
_atom_site_adp_type
_atom_site_calc_flag
_atom_site_refinement_flags
_atom_site_occupancy
Ca Ca1 0.08500(9) 0.2500 0.30004(15) 0.0049(3) Uani d S 1
V V1 0.28900(7) 0.2500 0.79214(13) 0.0040(3) Uani d S 1
V V2 0.18734(5) 0.52013(5) 0.78351(9) 0.0039(3) Uani d . 1
O O1 0.4443(3) 0.2500 0.8091(5) 0.0076(8) Uiso d S 1
O O2 0.0393(2) 0.5652(2) 0.7661(4) 0.0086(6) Uiso d . 1
O O3 0.22056(19) 0.3795(2) 0.0259(4) 0.0049(5) Uiso d . 1
O O4 0.22691(19) 0.3793(2) 0.5479(4) 0.0047(5) Uiso d . 1

loop_
_atom_site_aniso_label
_atom_site_aniso_U_11
_atom_site_aniso_U_22
_atom_site_aniso_U_33
_atom_site_aniso_U_12
_atom_site_aniso_U_13
_atom_site_aniso_U_23
Ca1 0.0033(5) 0.0049(6) 0.0063(5) 0.000 -0.0003(3) 0.000
V1 0.0033(5) 0.0042(6) 0.0044(5) 0.000 0.0000(3) 0.000
V2 0.0034(4) 0.0038(4) 0.0046(4) 0.0008(2) 0.0002(2) 0.00017(19)

loop_
_atom_type_symbol
_atom_type_description
_atom_type_scat_dispersion_real
_atom_type_scat_dispersion_imag
_atom_type_scat_source
O O 0.0106 0.0060 'International Tables Vol C Tables 4.2.6.8 and 6.1.1.4'
Ca Ca 0.2262 0.3064 'International Tables Vol C Tables 4.2.6.8 and 6.1.1.4'
V V 0.3005 0.5294 'International Tables Vol C Tables 4.2.6.8 and 6.1.1.4'

loop_
_geom_angle_atom_site_label_1
_geom_angle_atom_site_label_2
_geom_angle_atom_site_label_3
_geom_angle_site_symmetry_1
_geom_angle_site_symmetry_3
_geom_angle
O2 Ca1 O2 4_546 5_566 110.06(12)
O2 Ca1 O4 4_546 . 152.24(7)
O2 Ca1 O4 5_566 . 87.94(7)
O2 Ca1 O4 4_546 8_565 87.94(7)
O2 Ca1 O4 5_566 8_565 152.24(7)
O4 Ca1 O4 . 8_565 68.37(10)
O2 Ca1 O3 4_546 . 133.28(7)
O2 Ca1 O3 5_566 . 77.23(7)
O4 Ca1 O3 . . 69.96(7)
O4 Ca1 O3 8_565 . 106.20(8)
O2 Ca1 O3 4_546 8_565 77.23(7)
O2 Ca1 O3 5_566 8_565 133.28(7)
O4 Ca1 O3 . 8_565 106.20(8)
O4 Ca1 O3 8_565 8_565 69.96(7)
O3 Ca1 O3 . 8_565 67.17(10)
O2 Ca1 O1 4_546 6_557 78.59(6)
O2 Ca1 O1 5_566 6_557 78.59(6)
O4 Ca1 O1 . 6_557 84.82(8)
O4 Ca1 O1 8_565 6_557 84.82(8)
O3 Ca1 O1 . 6_557 145.39(5)
O3 Ca1 O1 8_565 6_557 145.39(5)
O2 Ca1 V1 4_546 . 117.75(5)
O2 Ca1 V1 5_566 . 117.75(5)
O4 Ca1 V1 . . 35.26(5)
O4 Ca1 V1 8_565 . 35.26(5)
O3 Ca1 V1 . . 95.45(6)
O3 Ca1 V1 8_565 . 95.45(6)
O1 Ca1 V1 6_557 . 74.54(7)
O2 Ca1 V2 4_546 2_564 165.24(6)
O2 Ca1 V2 5_566 2_564 78.76(6)
O4 Ca1 V2 . 2_564 34.90(5)
O4 Ca1 V2 8_565 2_564 88.65(6)
O3 Ca1 V2 . 2_564 35.19(5)
O3 Ca1 V2 8_565 2_564 88.11(6)
O1 Ca1 V2 6_557 2_564 115.38(5)
V1 Ca1 V2 . 2_564 64.82(2)
O2 Ca1 V2 4_546 7_655 78.76(6)
O2 Ca1 V2 5_566 7_655 165.24(6)
O4 Ca1 V2 . 7_655 88.65(6)
O4 Ca1 V2 8_565 7_655 34.90(5)
O3 Ca1 V2 . 7_655 88.11(6)
O3 Ca1 V2 8_565 7_655 35.19(5)
O1 Ca1 V2 6_557 7_655 115.38(5)
V1 Ca1 V2 . 7_655 64.82(2)
V2 Ca1 V2 2_564 7_655 90.30(4)
O2 Ca1 V1 4_546 1_554 103.05(5)
O2 Ca1 V1 5_566 1_554 103.05(5)
O4 Ca1 V1 . 1_554 92.69(6)
O4 Ca1 V1 8_565 1_554 92.69(6)
O3 Ca1 V1 . 1_554 34.04(5)
O3 Ca1 V1 8_565 1_554 34.04(5)
O1 Ca1 V1 6_557 1_554 176.99(8)
V1 Ca1 V1 . 1_554 102.45(4)
V2 Ca1 V1 2_564 1_554 62.77(2)
V2 Ca1 V1 7_655 1_554 62.77(2)
O2 Ca1 O1 4_546 6_556 68.59(6)
O2 Ca1 O1 5_566 6_556 68.59(5)
O4 Ca1 O1 . 6_556 139.10(6)
O4 Ca1 O1 8_565 6_556 139.10(6)
O3 Ca1 O1 . 6_556 72.37(7)
O3 Ca1 O1 8_565 6_556 72.37(7)
O1 Ca1 O1 6_557 6_556 120.23(11)
V1 Ca1 O1 . 6_556 165.23(6)
V2 Ca1 O1 2_564 6_556 105.55(4)
V2 Ca1 O1 7_655 6_556 105.55(4)
V1 Ca1 O1 1_554 6_556 62.78(6)
O2 Ca1 V2 4_546 4_546 15.87(6)
O2 Ca1 V2 5_566 4_546 94.91(7)
O4 Ca1 V2 . 4_546 153.42(5)
O4 Ca1 V2 8_565 4_546 100.15(5)
O3 Ca1 V2 . 4_546 136.42(6)
O3 Ca1 V2 8_565 4_546 91.00(5)
O1 Ca1 V2 6_557 4_546 69.96(5)
V1 Ca1 V2 . 4_546 124.91(2)
V2 Ca1 V2 2_564 4_546 170.27(2)
V2 Ca1 V2 7_655 4_546 94.56(2)
V1 Ca1 V2 1_554 4_546 112.24(2)
O1 Ca1 V2 6_556 4_546 65.02(4)
O2 Ca1 V2 4_546 5_566 94.91(7)
O2 Ca1 V2 5_566 5_566 15.87(6)
O4 Ca1 V2 . 5_566 100.15(5)
O4 Ca1 V2 8_565 5_566 153.42(5)
O3 Ca1 V2 . 5_566 91.00(5)
O3 Ca1 V2 8_565 5_566 136.42(6)
O1 Ca1 V2 6_557 5_566 69.96(5)
V1 Ca1 V2 . 5_566 124.91(2)
V2 Ca1 V2 2_564 5_566 94.56(2)
V2 Ca1 V2 7_655 5_566 170.27(2)
V1 Ca1 V2 1_554 5_566 112.24(2)
O1 Ca1 V2 6_556 5_566 65.02(4)
V2 Ca1 V2 4_546 5_566 79.44(3)
O2 Ca1 V1 4_546 6_557 68.44(5)
O2 Ca1 V1 5_566 6_557 68.44(5)
O4 Ca1 V1 . 6_557 101.08(5)
O4 Ca1 V1 8_565 6_557 101.08(5)
O3 Ca1 V1 . 6_557 144.92(5)
O3 Ca1 V1 8_565 6_557 144.92(5)
O1 Ca1 V1 6_557 6_557 19.69(7)
V1 Ca1 V1 . 6_557 94.23(3)
V2 Ca1 V1 2_564 6_557 126.32(2)
V2 Ca1 V1 7_655 6_557 126.32(2)
V1 Ca1 V1 1_554 6_557 163.32(3)
O1 Ca1 V1 6_556 6_557 100.53(6)
V2 Ca1 V1 4_546 6_557 56.31(2)
V2 Ca1 V1 5_566 6_557 56.31(2)
O2 Ca1 V2 4_546 . 146.04(6)
O2 Ca1 V2 5_566 . 70.36(5)
O4 Ca1 V2 . . 22.60(5)
O4 Ca1 V2 8_565 . 82.87(5)
O3 Ca1 V2 . . 80.61(5)
O3 Ca1 V2 8_565 . 128.58(6)
O1 Ca1 V2 6_557 . 68.09(5)
V1 Ca1 V2 . . 47.643(15)
V2 Ca1 V2 2_564 . 47.321(14)
V2 Ca1 V2 7_655 . 109.30(3)
V1 Ca1 V2 1_554 . 109.96(3)
O1 Ca1 V2 6_556 . 134.642(15)
V2 Ca1 V2 4_546 . 137.46(3)
V2 Ca1 V2 5_566 . 80.09(2)
V1 Ca1 V2 6_557 . 81.34(2)
O2 Ca1 V2 4_546 8_565 70.36(5)
O2 Ca1 V2 5_566 8_565 146.04(6)
O4 Ca1 V2 . 8_565 82.87(5)
O4 Ca1 V2 8_565 8_565 22.60(5)
O3 Ca1 V2 . 8_565 128.58(6)
O3 Ca1 V2 8_565 8_565 80.61(5)
O1 Ca1 V2 6_557 8_565 68.09(5)
V1 Ca1 V2 . 8_565 47.643(15)
V2 Ca1 V2 2_564 8_565 109.30(3)
V2 Ca1 V2 7_655 8_565 47.321(14)
V1 Ca1 V2 1_554 8_565 109.96(3)
O1 Ca1 V2 6_556 8_565 134.642(15)
V2 Ca1 V2 4_546 8_565 80.09(2)
V2 Ca1 V2 5_566 8_565 137.46(3)
V1 Ca1 V2 6_557 8_565 81.34(2)
V2 Ca1 V2 . 8_565 90.66(3)
O2 Ca1 V2 4_546 8_564 58.57(5)
O2 Ca1 V2 5_566 8_564 127.65(6)
O4 Ca1 V2 . 8_564 126.54(6)
O4 Ca1 V2 8_565 8_564 79.58(5)
O3 Ca1 V2 . 8_564 80.06(5)
O3 Ca1 V2 8_565 8_564 20.46(5)
O1 Ca1 V2 6_557 8_564 134.54(2)
V1 Ca1 V2 . 8_564 110.84(3)
V2 Ca1 V2 2_564 8_564 106.69(3)
V2 Ca1 V2 7_655 8_564 46.175(15)
V1 Ca1 V2 1_554 8_564 46.268(15)
O1 Ca1 V2 6_556 8_564 59.71(3)
V2 Ca1 V2 4_546 8_564 71.24(2)
V2 Ca1 V2 5_566 8_564 124.15(2)
V1 Ca1 V2 6_557 8_564 126.97(2)
V2 Ca1 V2 . 8_564 149.02(3)
V2 Ca1 V2 8_565 8_564 82.80(2)
O2 Ca1 V2 4_546 1_554 127.65(6)
O2 Ca1 V2 5_566 1_554 58.57(5)
O4 Ca1 V2 . 1_554 79.58(5)
O4 Ca1 V2 8_565 1_554 126.54(6)
O3 Ca1 V2 . 1_554 20.46(5)
O3 Ca1 V2 8_565 1_554 80.06(5)
O1 Ca1 V2 6_557 1_554 134.54(2)
V1 Ca1 V2 . 1_554 110.84(3)
V2 Ca1 V2 2_564 1_554 46.175(15)
V2 Ca1 V2 7_655 1_554 106.69(3)
V1 Ca1 V2 1_554 1_554 46.268(15)
O1 Ca1 V2 6_556 1_554 59.71(3)
V2 Ca1 V2 4_546 1_554 124.15(2)
V2 Ca1 V2 5_566 1_554 71.24(2)
V1 Ca1 V2 6_557 1_554 126.97(2)
V2 Ca1 V2 . 1_554 82.80(2)
V2 Ca1 V2 8_565 1_554 149.02(3)
V2 Ca1 V2 8_564 1_554 87.40(3)
O2 Ca1 O2 4_546 . 132.49(4)
O2 Ca1 O2 5_566 . 51.36(7)
O4 Ca1 O2 . . 45.37(6)
O4 Ca1 O2 8_565 . 100.89(6)
O3 Ca1 O2 . . 89.15(6)
O3 Ca1 O2 8_565 . 149.63(6)
O1 Ca1 O2 6_557 . 56.31(4)
V1 Ca1 O2 . . 67.03(3)
V2 Ca1 O2 2_564 . 62.26(3)
V2 Ca1 O2 7_655 . 131.24(4)
V1 Ca1 O2 1_554 . 122.73(4)
O1 Ca1 O2 6_556 . 119.77(4)
V2 Ca1 O2 4_546 . 119.34(4)
V2 Ca1 O2 5_566 . 58.41(3)
V1 Ca1 O2 6_557 . 64.06(3)
V2 Ca1 O2 . . 22.95(3)
V2 Ca1 O2 8_565 . 101.96(4)
V2 Ca1 O2 8_564 . 168.83(4)
V2 Ca1 O2 1_554 . 83.40(4)
O1 V1 O3 . 1_556 109.15(9)
O1 V1 O3 . 8_566 109.15(9)
O3 V1 O3 1_556 8_566 86.55(12)
O1 V1 O4 . 8_565 111.33(9)
O3 V1 O4 1_556 8_565 139.52(10)
O3 V1 O4 8_566 8_565 80.07(8)
O1 V1 O4 . . 111.33(9)
O3 V1 O4 1_556 . 80.07(8)
O3 V1 O4 8_566 . 139.52(10)
O4 V1 O4 8_565 . 85.78(12)
O1 V1 V2 . 8_565 110.711(18)
O3 V1 V2 1_556 8_565 121.49(7)
O3 V1 V2 8_566 8_565 40.53(6)
O4 V1 V2 8_565 8_565 40.32(6)
O4 V1 V2 . 8_565 120.71(7)
O1 V1 V2 . . 110.711(18)
O3 V1 V2 1_556 . 40.53(6)
O3 V1 V2 8_566 . 121.49(7)
O4 V1 V2 8_565 . 120.71(7)
O4 V1 V2 . . 40.32(6)
V2 V1 V2 8_565 . 138.58(4)
O1 V1 Ca1 . . 132.39(10)
O3 V1 Ca1 1_556 . 105.00(6)
O3 V1 Ca1 8_566 . 105.00(6)
O4 V1 Ca1 8_565 . 44.36(6)
O4 V1 Ca1 . . 44.36(6)
V2 V1 Ca1 8_565 . 76.396(17)
V2 V1 Ca1 . . 76.396(17)
O1 V1 Ca1 . 1_556 125.16(10)
O3 V1 Ca1 1_556 1_556 43.92(6)
O3 V1 Ca1 8_566 1_556 43.92(6)
O4 V1 Ca1 8_565 1_556 108.09(6)
O4 V1 Ca1 . 1_556 108.09(6)
V2 V1 Ca1 8_565 1_556 78.041(18)
V2 V1 Ca1 . 1_556 78.041(18)
Ca1 V1 Ca1 . 1_556 102.45(4)
O1 V1 Ca1 . 6_657 31.81(10)
O3 V1 Ca1 1_556 6_657 86.34(6)
O3 V1 Ca1 8_566 6_657 86.34(6)
O4 V1 Ca1 8_565 6_657 130.12(6)
O4 V1 Ca1 . 6_657 130.12(6)
V2 V1 Ca1 8_565 6_657 107.351(17)
V2 V1 Ca1 . 6_657 107.351(17)
Ca1 V1 Ca1 . 6_657 164.20(3)
Ca1 V1 Ca1 1_556 6_657 93.35(3)
O1 V1 Ca1 . 6_656 48.63(10)
O3 V1 Ca1 1_556 6_656 134.80(6)
O3 V1 Ca1 8_566 6_656 134.80(6)
O4 V1 Ca1 8_565 6_656 76.29(6)
O4 V1 Ca1 . 6_656 76.29(6)
V2 V1 Ca1 8_565 6_656 103.708(17)
V2 V1 Ca1 . 6_656 103.708(17)
Ca1 V1 Ca1 . 6_656 83.76(3)
Ca1 V1 Ca1 1_556 6_656 173.79(3)
Ca1 V1 Ca1 6_657 6_656 80.45(3)
O1 V1 Ca1 . 2_565 75.802(14)
O3 V1 Ca1 1_556 2_565 54.53(6)
O3 V1 Ca1 8_566 2_565 138.48(6)
O4 V1 Ca1 8_565 2_565 138.19(6)
O4 V1 Ca1 . 2_565 54.95(6)
V2 V1 Ca1 8_565 2_565 173.49(3)
V2 V1 Ca1 . 2_565 34.91(2)
Ca1 V1 Ca1 . 2_565 99.271(14)
Ca1 V1 Ca1 1_556 2_565 98.393(15)
Ca1 V1 Ca1 6_657 2_565 78.148(13)
Ca1 V1 Ca1 6_656 2_565 80.420(13)
O2 V2 O4 . 2_565 108.77(10)
O2 V2 O4 . . 112.32(10)
O4 V2 O4 2_565 . 138.85(5)
O2 V2 O3 . 2_565 105.85(10)
O4 V2 O3 2_565 2_565 89.46(9)
O4 V2 O3 . 2_565 81.46(9)
O2 V2 O3 . 1_556 114.77(10)
O4 V2 O3 2_565 1_556 81.36(9)
O4 V2 O3 . 1_556 79.96(8)
O3 V2 O3 2_565 1_556 139.19(4)
O2 V2 V2 . 2_565 120.66(7)
O4 V2 V2 2_565 2_565 40.66(6)
O4 V2 V2 . 2_565 111.54(6)
O3 V2 V2 2_565 2_565 118.44(7)
O3 V2 V2 1_556 2_565 40.74(6)
O2 V2 V2 . 2_564 114.11(7)
O4 V2 V2 2_565 2_564 120.57(7)
O4 V2 V2 . 2_564 40.56(6)
O3 V2 V2 2_565 2_564 40.94(6)
O3 V2 V2 1_556 2_564 113.36(7)
V2 V2 V2 2_565 2_564 125.22(4)
O2 V2 V1 . . 127.56(9)
O4 V2 V1 2_565 . 109.02(6)
O4 V2 V1 . . 40.52(6)
O3 V2 V1 2_565 . 109.49(6)
O3 V2 V1 1_556 . 40.22(6)
V2 V2 V1 2_565 . 72.57(3)
V2 V2 V1 2_564 . 74.19(3)
O2 V2 Ca1 . 2_565 117.99(9)
O4 V2 Ca1 2_565 2_565 44.20(6)
O4 V2 Ca1 . 2_565 113.32(7)
O3 V2 Ca1 2_565 2_565 45.44(6)
O3 V2 Ca1 1_556 2_565 112.56(7)
V2 V2 Ca1 2_565 2_565 76.56(3)
V2 V2 Ca1 2_564 2_565 79.26(3)
V1 V2 Ca1 . 2_565 114.44(3)
O2 V2 Ca1 . 5_566 23.36(9)
O4 V2 Ca1 2_565 5_566 95.21(6)
O4 V2 Ca1 . 5_566 124.03(6)
O3 V2 Ca1 2_565 5_566 87.15(6)
O3 V2 Ca1 1_556 5_566 133.07(6)
V2 V2 Ca1 2_565 5_566 121.85(3)
V2 V2 Ca1 2_564 5_566 108.51(3)
V1 V2 Ca1 . 5_566 150.24(3)
Ca1 V2 Ca1 2_565 5_566 94.91(2)
O2 V2 Ca1 . . 84.88(8)
O4 V2 Ca1 2_565 . 164.74(6)
O4 V2 Ca1 . . 27.87(6)
O3 V2 Ca1 2_565 . 93.37(6)
O3 V2 Ca1 1_556 . 86.75(7)
V2 V2 Ca1 2_565 . 126.51(3)
V2 V2 Ca1 2_564 . 56.12(2)
V1 V2 Ca1 . . 55.96(2)
Ca1 V2 Ca1 2_565 . 135.37(3)
Ca1 V2 Ca1 5_566 . 99.91(2)
O2 V2 Ca1 . 1_556 89.30(8)
O4 V2 Ca1 2_565 1_556 90.38(6)
O4 V2 Ca1 . 1_556 88.21(6)
O3 V2 Ca1 2_565 1_556 164.03(6)
O3 V2 Ca1 1_556 1_556 25.50(6)
V2 V2 Ca1 2_565 1_556 54.56(2)
V2 V2 Ca1 2_564 1_556 128.05(3)
V1 V2 Ca1 . 1_556 55.69(2)
Ca1 V2 Ca1 2_565 1_556 131.10(2)
Ca1 V2 Ca1 5_566 1_556 108.76(2)
Ca1 V2 Ca1 . 1_556 82.80(2)
V1 O1 Ca1 . 6_657 128.49(15)
V1 O1 Ca1 . 6_656 111.28(13)
Ca1 O1 Ca1 6_657 6_656 120.23(11)
V1 O1 Ca1 . 1_556 37.94(8)
Ca1 O1 Ca1 6_657 1_556 90.56(8)
Ca1 O1 Ca1 6_656 1_556 149.21(9)
V1 O1 Ca1 . . 32.57(8)
Ca1 O1 Ca1 6_657 . 161.06(10)
Ca1 O1 Ca1 6_656 . 78.71(6)
Ca1 O1 Ca1 1_556 . 70.50(5)
V2 O2 Ca1 . 5_566 140.77(14)
V2 O2 Ca1 . . 72.18(8)
Ca1 O2 Ca1 5_566 . 128.64(7)
V2 O2 Ca1 . 1_556 68.91(8)
Ca1 O2 Ca1 5_566 1_556 140.73(7)
Ca1 O2 Ca1 . 1_556 77.24(5)
V2 O2 Ca1 . 2_565 42.94(7)
Ca1 O2 Ca1 5_566 2_565 98.18(7)
Ca1 O2 Ca1 . 2_565 105.65(5)
Ca1 O2 Ca1 1_556 2_565 101.87(4)
V1 O3 V2 1_554 2_564 128.55(11)
V1 O3 V2 1_554 1_554 99.25(9)
V2 O3 V2 2_564 1_554 98.32(9)
V1 O3 Ca1 1_554 . 102.04(9)
V2 O3 Ca1 2_564 . 99.37(8)
V2 O3 Ca1 1_554 . 134.03(10)
V1 O3 Ca1 1_554 6_656 65.39(6)
V2 O3 Ca1 2_564 6_656 64.48(6)
V2 O3 Ca1 1_554 6_656 123.14(8)
Ca1 O3 Ca1 . 6_656 102.76(6)
V1 O3 Ca1 1_554 1_554 48.91(5)
V2 O3 Ca1 2_564 1_554 160.70(9)
V2 O3 Ca1 1_554 1_554 66.03(6)
Ca1 O3 Ca1 . 1_554 99.74(7)
Ca1 O3 Ca1 6_656 1_554 113.49(5)
V1 O3 Ca1 1_554 2_564 104.72(7)
V2 O3 Ca1 2_564 2_564 60.83(6)
V2 O3 Ca1 1_554 2_564 43.59(5)
Ca1 O3 Ca1 . 2_564 153.04(7)
Ca1 O3 Ca1 6_656 2_564 85.62(4)
Ca1 O3 Ca1 1_554 2_564 100.20(4)
V2 O4 V2 2_564 . 98.78(9)
V2 O4 V1 2_564 . 132.86(11)
V2 O4 V1 . . 99.16(9)
V2 O4 Ca1 2_564 . 100.90(8)
V2 O4 Ca1 . . 129.53(10)
V1 O4 Ca1 . . 100.38(9)
V2 O4 Ca1 2_564 6_656 58.26(5)
V2 O4 Ca1 . 6_656 132.44(8)
V1 O4 Ca1 . 6_656 77.71(6)
Ca1 O4 Ca1 . 6_656 97.14(6)
V2 O4 Ca1 2_564 1_556 161.72(8)
V2 O4 Ca1 . 1_556 65.63(5)
V1 O4 Ca1 . 1_556 47.01(5)
Ca1 O4 Ca1 . 1_556 96.66(6)
Ca1 O4 Ca1 6_656 1_556 124.56(5)
V2 O4 Ca1 2_564 2_565 63.90(6)
V2 O4 Ca1 . 2_565 43.15(5)
V1 O4 Ca1 . 2_565 104.11(7)
Ca1 O4 Ca1 . 2_565 155.34(7)
Ca1 O4 Ca1 6_656 2_565 90.90(4)
Ca1 O4 Ca1 1_556 2_565 97.86(4)
V2 O4 Ca1 2_564 5_566 90.09(7)
V2 O4 Ca1 . 5_566 37.35(4)
V1 O4 Ca1 . 5_566 128.24(7)
Ca1 O4 Ca1 . 5_566 96.67(6)
Ca1 O4 Ca1 6_656 5_566 147.34(5)
Ca1 O4 Ca1 1_556 5_566 82.81(3)
Ca1 O4 Ca1 2_565 5_566 65.64(3)

loop_
_geom_bond_atom_site_label_1
_geom_bond_atom_site_label_2
_geom_bond_site_symmetry_2
_geom_bond_distance
Ca1 O2 4_546 2.338(3)
Ca1 O2 5_566 2.338(3)
Ca1 O4 . 2.387(2)
Ca1 O4 8_565 2.387(2)
Ca1 O3 . 2.428(2)
Ca1 O3 8_565 2.428(2)
Ca1 O1 6_557 2.533(3)
Ca1 V1 . 3.3585(13)
Ca1 V2 2_564 3.3625(11)
Ca1 V2 7_655 3.3625(11)
Ca1 V1 1_554 3.4237(13)
Ca1 O1 6_556 3.538(3)
Ca1 V2 4_546 3.7302(11)
Ca1 V2 5_566 3.7302(11)
Ca1 V1 6_557 3.7609(14)
Ca1 V2 . 3.9392(10)
Ca1 V2 8_565 3.9392(10)
Ca1 V2 8_564 4.0548(10)
Ca1 V2 1_554 4.0548(10)
Ca1 O2 . 4.121(2)
V1 O1 . 1.619(3)
V1 O3 1_556 1.959(2)
V1 O3 8_566 1.959(2)
V1 O4 8_565 1.971(2)
V1 O4 . 1.971(2)
V1 V2 8_565 2.9949(9)
V1 V2 . 2.9949(9)
V1 Ca1 1_556 3.4237(13)
V1 Ca1 6_657 3.7609(14)
V1 Ca1 6_656 4.3930(14)
V1 Ca1 2_565 5.3487(12)
V2 O2 . 1.613(2)
V2 O4 2_565 1.959(2)
V2 O4 . 1.963(2)
V2 O3 2_565 1.964(2)
V2 O3 1_556 1.972(2)
V2 V2 2_565 2.9775(9)
V2 V2 2_564 2.9775(9)
V2 Ca1 2_565 3.3625(11)
V2 Ca1 5_566 3.7302(11)
V2 Ca1 1_556 4.0548(10)
O1 Ca1 6_657 2.533(3)
O1 Ca1 6_656 3.538(3)
O1 Ca1 1_556 4.553(3)
O2 Ca1 5_566 2.338(3)
O2 Ca1 1_556 4.346(2)
O2 Ca1 2_565 4.359(3)
O3 V1 1_554 1.959(2)
O3 V2 2_564 1.964(2)
O3 V2 1_554 1.972(2)
O3 Ca1 6_656 4.128(2)
O3 Ca1 1_554 4.304(2)
O3 Ca1 2_564 4.504(2)
O4 V2 2_564 1.959(2)
O4 Ca1 6_656 4.368(2)
O4 Ca1 1_556 4.449(2)
O4 Ca1 2_565 4.515(2)
O4 Ca1 5_566 5.095(2)
